data_1572643
loop_
_publ_author_name
'Le&#xf3;n, F&#xe9;lix'
'Garc&#xed;a-Rodeja, Yago'
'Mallet-Ladeira, Sonia'
'Miqueu, Karinne'
'Szal&#xf3;ki, Gy&#xf6;rgy'
'Bourissou, Didier'

_publ_section_title
;
 Catechol/<i>o</i>-benzoquinone exchange at gold(iii).
;
_journal_issue 40
_journal_name_full 'Chemical science'
_journal_page_first 16651
_journal_page_last 16659
_journal_paper_doi 10.1039/d4sc04374j
_journal_volume 15
_journal_year 2024
_chemical_formula_moiety 'C30 H40 Au O2 P, 0.33(C4 H10 O)'
_chemical_formula_sum 'C31.32 H43.3 Au O2.33 P'
_chemical_formula_weight 685.02
_space_group_IT_number 148
_space_group_name_Hall '-R 3'
_space_group_name_H-M_alt 'R -3 :H'
_symmetry_cell_setting trigonal
_symmetry_Int_Tables_number 148
_symmetry_space_group_name_Hall '-R 3'
_symmetry_space_group_name_H-M 'R -3 :H'
_atom_sites_solution_hydrogens geom
_atom_sites_solution_primary dual
_atom_sites_solution_secondary difmap
_audit_update_record
;
2024-02-09 deposited with the CCDC.	2024-09-16 downloaded from the CCDC.
;
_cell_angle_alpha 90
_cell_angle_beta 90
_cell_angle_gamma 120
_cell_formula_units_Z 18
_cell_length_a 28.7347(9)
_cell_length_b 28.7347(9)
_cell_length_c 20.9068(10)
_cell_measurement_reflns_used 9751
_cell_measurement_temperature 193(2)
_cell_measurement_theta_max 26.74
_cell_measurement_theta_min 2.54
_cell_volume 14949.7(10)
_computing_cell_refinement SAINT
_computing_data_collection APEX2
_computing_data_reduction SAINT
_computing_molecular_graphics 'Ortep-3 for Windows (Farrugia, 1997)'
_computing_publication_material 'WinGX publication routines (Farrugia, 1999)'
_computing_structure_refinement 'SHELXL-2018/3 (Sheldrick, 2015)'
_computing_structure_solution 'SHELXT (Sheldrick 2015)'
_diffrn_ambient_temperature 193(2)
_diffrn_measured_fraction_theta_full 0.998
_diffrn_measured_fraction_theta_max 0.997
_diffrn_measurement_device_type 'Bruker D8 VENTURE PHOTON 3'
_diffrn_measurement_method 'phi and omega scans'
_diffrn_radiation_monochromator triumph
_diffrn_radiation_source 'fine focus sealed tube'
_diffrn_radiation_type MoK\a
_diffrn_radiation_wavelength 0.71073
_diffrn_reflns_av_R_equivalents 0.0562
_diffrn_reflns_av_unetI/netI 0.0218
_diffrn_reflns_Laue_measured_fraction_full 0.998
_diffrn_reflns_Laue_measured_fraction_max 0.997
_diffrn_reflns_limit_h_max 37
_diffrn_reflns_limit_h_min -37
_diffrn_reflns_limit_k_max 37
_diffrn_reflns_limit_k_min -37
_diffrn_reflns_limit_l_max 27
_diffrn_reflns_limit_l_min -27
_diffrn_reflns_number 127299
_diffrn_reflns_point_group_measured_fraction_full 0.998
_diffrn_reflns_point_group_measured_fraction_max 0.997
_diffrn_reflns_theta_full 25.242
_diffrn_reflns_theta_max 27.521
_diffrn_reflns_theta_min 2.835
_diffrn_standards_decay_% 0
_diffrn_standards_interval_count 0
_diffrn_standards_interval_time 0
_diffrn_standards_number 0
_exptl_absorpt_coefficient_mu 4.5
_exptl_absorpt_correction_T_max 0.7456
_exptl_absorpt_correction_T_min 0.5758
_exptl_absorpt_correction_type multi-scan
_exptl_absorpt_process_details 'SADABS (Bruker-AXS)'
_exptl_crystal_colour orange
_exptl_crystal_density_diffrn 1.37
_exptl_crystal_density_method 'not measured'
_exptl_crystal_description block
_exptl_crystal_F_000 6189
_exptl_crystal_size_max 0.16
_exptl_crystal_size_mid 0.12
_exptl_crystal_size_min 0.08
_refine_diff_density_max 2.45
_refine_diff_density_min -1.327
_refine_diff_density_rms 0.103
_refine_ls_extinction_method none
_refine_ls_goodness_of_fit_ref 1.068
_refine_ls_hydrogen_treatment constr
_refine_ls_matrix_type full
_refine_ls_number_parameters 388
_refine_ls_number_reflns 7640
_refine_ls_number_restraints 76
_refine_ls_restrained_S_all 1.069
_refine_ls_R_factor_all 0.044
_refine_ls_R_factor_gt 0.0294
_refine_ls_shift/su_max 0.016
_refine_ls_shift/su_mean 0
_refine_ls_structure_factor_coef Fsqd
_refine_ls_weighting_details 'w=1/[\s^2^(Fo^2^)+(0.0328P)^2^+80.6080P] where P=(Fo^2^+2Fc^2^)/3'
_refine_ls_weighting_scheme calc
_refine_ls_wR_factor_gt 0.0682
_refine_ls_wR_factor_ref 0.0766
_reflns_Friedel_coverage 0
_reflns_number_gt 6248
_reflns_number_total 7640
_reflns_threshold_expression 'I > 2\s(I)'
_cod_data_source_file d4sc04374j2.cif
_cod_data_source_block FL395
_cod_depositor_comments 'Adding full bibliography for 1572639--1572645.cif.'
_cod_original_cell_volume 14949.7(12)
_cod_original_formula_sum 'C31.32 H43.30 Au O2.33 P'
_cod_database_code 1572643
_shelx_shelxl_version_number 2018/3

loop_
_symmetry_equiv_pos_as_xyz
'x, y, z'
'-y, x-y, z'
'-x+y, -x, z'
'x+2/3, y+1/3, z+1/3'
'-y+2/3, x-y+1/3, z+1/3'
'-x+y+2/3, -x+1/3, z+1/3'
'x+1/3, y+2/3, z+2/3'
'-y+1/3, x-y+2/3, z+2/3'
'-x+y+1/3, -x+2/3, z+2/3'
'-x, -y, -z'
'y, -x+y, -z'
'x-y, x, -z'
'-x+2/3, -y+1/3, -z+1/3'
'y+2/3, -x+y+1/3, -z+1/3'
'x-y+2/3, x+1/3, -z+1/3'
'-x+1/3, -y+2/3, -z+2/3'
'y+1/3, -x+y+2/3, -z+2/3'
'x-y+1/3, x+2/3, -z+2/3'

loop_
_atom_site_label
_atom_site_type_symbol
_atom_site_fract_x
_atom_site_fract_y
_atom_site_fract_z
_atom_site_U_iso_or_equiv
_atom_site_adp_type
_atom_site_occupancy
_atom_site_site_symmetry_order
_atom_site_calc_flag
_atom_site_refinement_flags_posn
_atom_site_refinement_flags_adp
_atom_site_refinement_flags_occupancy
_atom_site_disorder_assembly
_atom_site_disorder_group
Au1 Au 0.58659(2) 0.69359(2) 0.60615(2) 0.03460(6) Uani 1 1 d . . . . .
C1 C 0.61065(19) 0.63218(19) 0.7160(2) 0.0479(10) Uani 1 1 d . . . . .
C2 C 0.65783(17) 0.68043(17) 0.69947(19) 0.0424(9) Uani 1 1 d . . . . .
C3 C 0.65722(16) 0.71409(17) 0.64954(19) 0.0410(9) Uani 1 1 d . . . . .
C4 C 0.70390(18) 0.7581(2) 0.6311(2) 0.0531(11) Uani 1 1 d . . . . .
H4 H 0.703825 0.780181 0.597298 0.064 Uiso 1 1 calc R U . . .
C5 C 0.7527(2) 0.7710(2) 0.6625(3) 0.0664(14) Uani 1 1 d . . . . .
H5 H 0.785246 0.801222 0.648438 0.08 Uiso 1 1 calc R U . . .
C6 C 0.7539(2) 0.7409(2) 0.7124(3) 0.0664(14) Uani 1 1 d . . . . .
H6 H 0.786881 0.751042 0.733557 0.08 Uiso 1 1 calc R U . . .
C7 C 0.70658(19) 0.6951(2) 0.7327(2) 0.0529(11) Uani 1 1 d . . . . .
C8 C 0.7049(2) 0.6620(2) 0.7834(2) 0.0636(14) Uani 1 1 d . . . . .
H8 H 0.736714 0.671348 0.806742 0.076 Uiso 1 1 calc R U . . .
C9 C 0.6582(3) 0.6167(3) 0.7995(3) 0.0683(15) Uani 1 1 d . . . . .
H9 H 0.657986 0.595473 0.834516 0.082 Uiso 1 1 calc R U . . .
C10 C 0.6102(2) 0.6006(2) 0.7652(2) 0.0618(13) Uani 1 1 d . . . . .
H10 H 0.578182 0.568479 0.776134 0.074 Uiso 1 1 calc R U . . .
C11 C 0.49821(19) 0.60652(19) 0.7181(2) 0.0544(12) Uani 1 1 d . . . . .
H11 H 0.490017 0.574371 0.744653 0.065 Uiso 1 1 calc R U . . .
C12 C 0.4475(2) 0.5927(3) 0.6807(3) 0.091(2) Uani 1 1 d . . . . .
H12A H 0.418276 0.585241 0.710647 0.137 Uiso 1 1 calc R U . . .
H12B H 0.43732 0.560969 0.654184 0.137 Uiso 1 1 calc R U . . .
H12C H 0.454131 0.623127 0.653329 0.137 Uiso 1 1 calc R U . . .
C13 C 0.5138(3) 0.6531(2) 0.7639(3) 0.0744(17) Uani 1 1 d . . . . .
H13A H 0.520275 0.684993 0.73979 0.112 Uiso 1 1 calc R U . . .
H13B H 0.54653 0.660636 0.786998 0.112 Uiso 1 1 calc R U . . .
H13C H 0.484586 0.64357 0.794604 0.112 Uiso 1 1 calc R U . . .
C14 C 0.5343(2) 0.56137(19) 0.6129(3) 0.0594(12) Uani 1 1 d . . . . .
H14 H 0.500754 0.55443 0.590223 0.071 Uiso 1 1 calc R U . . .
C15 C 0.5216(3) 0.5112(2) 0.6489(3) 0.0862(19) Uani 1 1 d . . . . .
H15A H 0.507588 0.480723 0.619251 0.129 Uiso 1 1 calc R U . . .
H15B H 0.494625 0.504268 0.681845 0.129 Uiso 1 1 calc R U . . .
H15C H 0.554393 0.51575 0.669254 0.129 Uiso 1 1 calc R U . . .
C16 C 0.5775(3) 0.5740(2) 0.5617(3) 0.0785(17) Uani 1 1 d . . . . .
H16A H 0.611971 0.584958 0.582523 0.118 Uiso 1 1 calc R U . . .
H16B H 0.580896 0.603243 0.53425 0.118 Uiso 1 1 calc R U . . .
H16C H 0.567034 0.541937 0.535615 0.118 Uiso 1 1 calc R U . . .
C17 C 0.52704(15) 0.70770(14) 0.51033(18) 0.0343(8) Uani 1 1 d . . . . .
C18 C 0.48914(15) 0.69877(15) 0.4627(2) 0.0401(9) Uani 1 1 d . . . . .
C19 C 0.50258(18) 0.73896(17) 0.4171(2) 0.0453(9) Uani 1 1 d . . . . .
H19 H 0.476765 0.73375 0.385333 0.054 Uiso 1 1 calc R U . . .
C21 C 0.59010(16) 0.79343(16) 0.46202(19) 0.0401(9) Uani 1 1 d . . . . .
H21 H 0.624441 0.825046 0.461888 0.048 Uiso 1 1 calc R U . . .
C22 C 0.57793(15) 0.75437(15) 0.50809(18) 0.0342(8) Uani 1 1 d . . . . .
C23 C 0.43442(17) 0.64572(18) 0.4617(3) 0.0539(12) Uani 1 1 d . . . . .
C24 C 0.40284(19) 0.6418(2) 0.5223(3) 0.0701(16) Uani 1 1 d . . . . .
H24A H 0.396439 0.672184 0.524056 0.105 Uiso 1 1 calc R U . . .
H24B H 0.423524 0.642491 0.559956 0.105 Uiso 1 1 calc R U . . .
H24C H 0.368346 0.608067 0.521779 0.105 Uiso 1 1 calc R U . . .
C25 C 0.4441(2) 0.59746(18) 0.4585(3) 0.0656(15) Uani 1 1 d . . . . .
H25A H 0.463244 0.596897 0.496979 0.098 Uiso 1 1 calc R U . . .
H25B H 0.465697 0.600894 0.420584 0.098 Uiso 1 1 calc R U . . .
H25C H 0.409498 0.56399 0.455772 0.098 Uiso 1 1 calc R U . . .
C26 C 0.4010(2) 0.6419(2) 0.4030(3) 0.0808(19) Uani 1 1 d . . . . .
H26A H 0.367376 0.607329 0.403242 0.121 Uiso 1 1 calc R U . . .
H26B H 0.421294 0.644736 0.364071 0.121 Uiso 1 1 calc R U . . .
H26C H 0.392859 0.671203 0.403908 0.121 Uiso 1 1 calc R U . . .
C20 C 0.55227(17) 0.78657(17) 0.4159(2) 0.0426(9) Uani 1 1 d D . . . .
C27 C 0.5654(2) 0.8286(2) 0.3634(2) 0.0566(12) Uani 1 1 d D . . . .
C28 C 0.5200(4) 0.8413(4) 0.3568(6) 0.085(3) Uani 0.765(14) 1 d D U P A 1
H28A H 0.528219 0.866995 0.321791 0.128 Uiso 0.765(14) 1 calc R U P A 1
H28B H 0.516275 0.856922 0.396793 0.128 Uiso 0.765(14) 1 calc R U P A 1
H28C H 0.486259 0.808172 0.347476 0.128 Uiso 0.765(14) 1 calc R U P A 1
C29 C 0.5781(6) 0.8102(5) 0.3017(4) 0.092(4) Uani 0.765(14) 1 d D U P A 1
H29A H 0.607861 0.803379 0.308564 0.139 Uiso 0.765(14) 1 calc R U P A 1
H29B H 0.5883 0.838204 0.269085 0.139 Uiso 0.765(14) 1 calc R U P A 1
H29C H 0.546326 0.777137 0.287212 0.139 Uiso 0.765(14) 1 calc R U P A 1
C30 C 0.6157(4) 0.8838(3) 0.3820(4) 0.072(2) Uani 0.765(14) 1 d D U P A 1
H30A H 0.647889 0.880294 0.381622 0.108 Uiso 0.765(14) 1 calc R U P A 1
H30B H 0.610559 0.894257 0.42491 0.108 Uiso 0.765(14) 1 calc R U P A 1
H30C H 0.620001 0.911365 0.351133 0.108 Uiso 0.765(14) 1 calc R U P A 1
C28' C 0.5135(8) 0.8135(11) 0.3236(13) 0.077(6) Uani 0.235(14) 1 d D U P A 2
H28D H 0.501439 0.779225 0.301764 0.116 Uiso 0.235(14) 1 calc R U P A 2
H28E H 0.521419 0.841665 0.291918 0.116 Uiso 0.235(14) 1 calc R U P A 2
H28F H 0.485078 0.810321 0.352419 0.116 Uiso 0.235(14) 1 calc R U P A 2
C29' C 0.6050(12) 0.8252(14) 0.3182(12) 0.067(7) Uani 0.235(14) 1 d D U P A 2
H29D H 0.636909 0.831522 0.342203 0.101 Uiso 0.235(14) 1 calc R U P A 2
H29E H 0.615431 0.852514 0.284725 0.101 Uiso 0.235(14) 1 calc R U P A 2
H29F H 0.588095 0.789466 0.29867 0.101 Uiso 0.235(14) 1 calc R U P A 2
C30' C 0.5841(14) 0.8837(7) 0.3900(11) 0.082(6) Uani 0.235(14) 1 d D U P A 2
H30D H 0.553082 0.886116 0.405066 0.122 Uiso 0.235(14) 1 calc R U P A 2
H30E H 0.602868 0.910673 0.356615 0.122 Uiso 0.235(14) 1 calc R U P A 2
H30F H 0.608697 0.89041 0.425871 0.122 Uiso 0.235(14) 1 calc R U P A 2
O1 O 0.51749(10) 0.67165(11) 0.55768(13) 0.0401(6) Uani 1 1 d . . . . .
O2 O 0.61590(10) 0.76102(10) 0.55189(12) 0.0377(6) Uani 1 1 d . . . . .
P1 P 0.55404(4) 0.61921(4) 0.66648(5) 0.0411(2) Uani 1 1 d . . . . .
C31 C 0.7902(8) 0.9007(10) 0.5473(13) 0.191(11) Uani 0.33 1 d D U P B -1
H31A H 0.771153 0.879823 0.585194 0.286 Uiso 0.33 1 calc R U P B -1
H31B H 0.766589 0.886828 0.509915 0.286 Uiso 0.33 1 calc R U P B -1
H31C H 0.800876 0.938526 0.553941 0.286 Uiso 0.33 1 calc R U P B -1
C32 C 0.8395(7) 0.8961(6) 0.5362(15) 0.189(10) Uani 0.33 1 d D U P B -1
H32A H 0.860702 0.922847 0.502818 0.226 Uiso 0.33 1 calc R U P B -1
H32B H 0.860962 0.908654 0.576062 0.226 Uiso 0.33 1 calc R U P B -1
O3 O 0.8383(6) 0.8512(6) 0.5199(10) 0.196(9) Uani 0.33 1 d D U P B -1
C33 C 0.8819(6) 0.8514(7) 0.4992(15) 0.196(9) Uani 0.33 1 d D U P B -1
H33A H 0.908583 0.86695 0.534195 0.235 Uiso 0.33 1 calc R U P B -1
H33B H 0.896061 0.877551 0.463537 0.235 Uiso 0.33 1 calc R U P B -1
C34 C 0.8829(11) 0.8023(9) 0.4766(14) 0.196(10) Uani 0.33 1 d D U P B -1
H34A H 0.881079 0.800641 0.429757 0.295 Uiso 0.33 1 calc R U P B -1
H34B H 0.852013 0.770067 0.494381 0.295 Uiso 0.33 1 calc R U P B -1
H34C H 0.916218 0.80401 0.490823 0.295 Uiso 0.33 1 calc R U P B -1

loop_
_atom_site_aniso_label
_atom_site_aniso_U_11
_atom_site_aniso_U_22
_atom_site_aniso_U_33
_atom_site_aniso_U_23
_atom_site_aniso_U_13
_atom_site_aniso_U_12
Au1 0.02997(8) 0.03833(9) 0.03472(8) -0.00112(6) 0.00155(5) 0.01648(6)
C1 0.058(3) 0.058(3) 0.041(2) -0.0020(19) -0.0032(19) 0.038(2)
C2 0.047(2) 0.049(2) 0.038(2) -0.0116(17) -0.0064(17) 0.030(2)
C3 0.033(2) 0.049(2) 0.040(2) -0.0100(17) -0.0083(16) 0.0200(18)
C4 0.041(2) 0.061(3) 0.050(3) -0.004(2) -0.0078(19) 0.020(2)
C5 0.040(3) 0.067(3) 0.076(4) -0.008(3) -0.013(2) 0.014(2)
C6 0.049(3) 0.077(4) 0.067(3) -0.019(3) -0.024(2) 0.027(3)
C7 0.055(3) 0.064(3) 0.046(2) -0.021(2) -0.019(2) 0.035(2)
C8 0.080(4) 0.081(4) 0.047(3) -0.018(3) -0.025(3) 0.052(3)
C9 0.089(4) 0.082(4) 0.055(3) -0.003(3) -0.018(3) 0.058(4)
C10 0.067(3) 0.065(3) 0.059(3) 0.005(2) -0.006(2) 0.037(3)
C11 0.050(3) 0.052(3) 0.062(3) 0.026(2) 0.022(2) 0.026(2)
C12 0.044(3) 0.121(6) 0.103(5) 0.046(4) 0.022(3) 0.037(3)
C13 0.095(4) 0.070(4) 0.078(4) 0.021(3) 0.038(3) 0.056(3)
C14 0.058(3) 0.042(2) 0.075(3) -0.008(2) -0.005(2) 0.023(2)
C15 0.111(5) 0.052(3) 0.093(5) 0.009(3) 0.018(4) 0.040(4)
C16 0.100(5) 0.061(3) 0.074(4) -0.008(3) 0.019(3) 0.041(3)
C17 0.0319(18) 0.0299(18) 0.041(2) 0.0009(15) 0.0015(15) 0.0157(15)
C18 0.0328(19) 0.0331(19) 0.060(3) -0.0034(17) -0.0044(17) 0.0203(17)
C19 0.047(2) 0.048(2) 0.051(2) -0.0028(19) -0.0030(19) 0.031(2)
C21 0.038(2) 0.036(2) 0.044(2) -0.0005(16) 0.0083(17) 0.0168(17)
C22 0.0346(19) 0.0337(19) 0.0347(19) -0.0056(15) 0.0024(15) 0.0172(16)
C23 0.036(2) 0.039(2) 0.086(3) -0.002(2) -0.018(2) 0.0173(19)
C24 0.032(2) 0.051(3) 0.123(5) 0.018(3) 0.006(3) 0.018(2)
C25 0.052(3) 0.038(2) 0.105(4) -0.009(3) -0.021(3) 0.020(2)
C26 0.058(3) 0.060(3) 0.117(5) -0.007(3) -0.045(3) 0.024(3)
C20 0.050(2) 0.043(2) 0.046(2) 0.0054(18) 0.0113(18) 0.031(2)
C27 0.065(3) 0.064(3) 0.054(3) 0.022(2) 0.020(2) 0.042(3)
C28 0.087(5) 0.087(6) 0.103(7) 0.048(5) 0.020(5) 0.059(5)
C29 0.144(10) 0.088(7) 0.051(5) 0.011(4) 0.026(6) 0.063(8)
C30 0.079(6) 0.054(4) 0.082(5) 0.029(4) 0.019(4) 0.033(4)
C28' 0.099(11) 0.087(12) 0.076(12) 0.046(9) 0.022(10) 0.070(10)
C29' 0.103(17) 0.081(15) 0.046(12) 0.014(11) 0.022(12) 0.067(14)
C30' 0.098(12) 0.065(10) 0.094(12) 0.041(9) 0.019(11) 0.050(10)
O1 0.0284(13) 0.0381(14) 0.0494(16) 0.0084(12) -0.0010(11) 0.0133(11)
O2 0.0315(13) 0.0350(14) 0.0378(14) 0.0001(11) 0.0012(11) 0.0100(11)
P1 0.0387(5) 0.0380(5) 0.0487(6) 0.0028(4) 0.0004(4) 0.0208(5)
C31 0.22(2) 0.22(2) 0.059(14) -0.005(15) 0.059(15) 0.06(2)
C32 0.220(19) 0.221(19) 0.081(13) 0.006(13) 0.001(12) 0.077(18)
O3 0.225(18) 0.220(18) 0.095(12) -0.001(12) -0.016(11) 0.074(17)
C33 0.229(19) 0.221(19) 0.104(14) -0.009(13) -0.034(13) 0.087(18)
C34 0.24(2) 0.23(2) 0.10(2) -0.024(17) -0.088(15) 0.11(2)

loop_
_atom_type_symbol
_atom_type_description
_atom_type_scat_dispersion_real
_atom_type_scat_dispersion_imag
_atom_type_scat_source
C C 0.0033 0.0016 'International Tables Vol C Tables 4.2.6.8 and 6.1.1.4'
H H 0 0 'International Tables Vol C Tables 4.2.6.8 and 6.1.1.4'
Au Au -2.0133 8.8022 'International Tables Vol C Tables 4.2.6.8 and 6.1.1.4'
O O 0.0106 0.006 'International Tables Vol C Tables 4.2.6.8 and 6.1.1.4'
P P 0.1023 0.0942 'International Tables Vol C Tables 4.2.6.8 and 6.1.1.4'

loop_
_geom_angle_atom_site_label_1
_geom_angle_atom_site_label_2
_geom_angle_atom_site_label_3
_geom_angle
_geom_angle_site_symmetry_1
_geom_angle_site_symmetry_3
_geom_angle_publ_flag
C3 Au1 O1 176.34(14) . . ?
C3 Au1 O2 95.48(15) . . ?
O1 Au1 O2 83.81(10) . . ?
C3 Au1 P1 84.54(13) . . ?
O1 Au1 P1 96.18(8) . . ?
O2 Au1 P1 179.74(9) . . ?
C10 C1 C2 121.3(4) . . ?
C10 C1 P1 125.9(4) . . ?
C2 C1 P1 112.7(3) . . ?
C1 C2 C7 119.3(4) . . ?
C1 C2 C3 120.8(4) . . ?
C7 C2 C3 119.9(4) . . ?
C4 C3 C2 119.8(4) . . ?
C4 C3 Au1 121.5(3) . . ?
C2 C3 Au1 118.7(3) . . ?
C3 C4 C5 119.9(5) . . ?
C3 C4 H4 120.1 . . ?
C5 C4 H4 120.1 . . ?
C6 C5 C4 121.5(5) . . ?
C6 C5 H5 119.3 . . ?
C4 C5 H5 119.3 . . ?
C5 C6 C7 120.3(5) . . ?
C5 C6 H6 119.8 . . ?
C7 C6 H6 119.8 . . ?
C6 C7 C8 123.4(5) . . ?
C6 C7 C2 118.6(5) . . ?
C8 C7 C2 118.0(5) . . ?
C9 C8 C7 121.1(5) . . ?
C9 C8 H8 119.4 . . ?
C7 C8 H8 119.4 . . ?
C8 C9 C10 121.3(5) . . ?
C8 C9 H9 119.4 . . ?
C10 C9 H9 119.4 . . ?
C1 C10 C9 118.8(5) . . ?
C1 C10 H10 120.6 . . ?
C9 C10 H10 120.6 . . ?
C13 C11 C12 112.0(5) . . ?
C13 C11 P1 110.9(3) . . ?
C12 C11 P1 112.5(4) . . ?
C13 C11 H11 107 . . ?
C12 C11 H11 107 . . ?
P1 C11 H11 107 . . ?
C11 C12 H12A 109.5 . . ?
C11 C12 H12B 109.5 . . ?
H12A C12 H12B 109.5 . . ?
C11 C12 H12C 109.5 . . ?
H12A C12 H12C 109.5 . . ?
H12B C12 H12C 109.5 . . ?
C11 C13 H13A 109.5 . . ?
C11 C13 H13B 109.5 . . ?
H13A C13 H13B 109.5 . . ?
C11 C13 H13C 109.5 . . ?
H13A C13 H13C 109.5 . . ?
H13B C13 H13C 109.5 . . ?
C15 C14 C16 110.8(5) . . ?
C15 C14 P1 112.2(4) . . ?
C16 C14 P1 111.2(4) . . ?
C15 C14 H14 107.4 . . ?
C16 C14 H14 107.4 . . ?
P1 C14 H14 107.4 . . ?
C14 C15 H15A 109.5 . . ?
C14 C15 H15B 109.5 . . ?
H15A C15 H15B 109.5 . . ?
C14 C15 H15C 109.5 . . ?
H15A C15 H15C 109.5 . . ?
H15B C15 H15C 109.5 . . ?
C14 C16 H16A 109.5 . . ?
C14 C16 H16B 109.5 . . ?
H16A C16 H16B 109.5 . . ?
C14 C16 H16C 109.5 . . ?
H16A C16 H16C 109.5 . . ?
H16B C16 H16C 109.5 . . ?
O1 C17 C18 122.4(3) . . ?
O1 C17 C22 118.0(3) . . ?
C18 C17 C22 119.6(4) . . ?
C19 C18 C17 117.8(4) . . ?
C19 C18 C23 121.9(4) . . ?
C17 C18 C23 120.3(4) . . ?
C18 C19 C20 123.1(4) . . ?
C18 C19 H19 118.4 . . ?
C20 C19 H19 118.4 . . ?
C22 C21 C20 120.3(4) . . ?
C22 C21 H21 119.9 . . ?
C20 C21 H21 119.9 . . ?
O2 C22 C21 119.6(3) . . ?
O2 C22 C17 119.3(3) . . ?
C21 C22 C17 121.1(4) . . ?
C26 C23 C24 109.4(4) . . ?
C26 C23 C25 106.8(4) . . ?
C24 C23 C25 109.6(4) . . ?
C26 C23 C18 112.0(4) . . ?
C24 C23 C18 109.5(4) . . ?
C25 C23 C18 109.5(4) . . ?
C23 C24 H24A 109.5 . . ?
C23 C24 H24B 109.5 . . ?
H24A C24 H24B 109.5 . . ?
C23 C24 H24C 109.5 . . ?
H24A C24 H24C 109.5 . . ?
H24B C24 H24C 109.5 . . ?
C23 C25 H25A 109.5 . . ?
C23 C25 H25B 109.5 . . ?
H25A C25 H25B 109.5 . . ?
C23 C25 H25C 109.5 . . ?
H25A C25 H25C 109.5 . . ?
H25B C25 H25C 109.5 . . ?
C23 C26 H26A 109.5 . . ?
C23 C26 H26B 109.5 . . ?
H26A C26 H26B 109.5 . . ?
C23 C26 H26C 109.5 . . ?
H26A C26 H26C 109.5 . . ?
H26B C26 H26C 109.5 . . ?
C21 C20 C19 118.0(4) . . ?
C21 C20 C27 121.2(4) . . ?
C19 C20 C27 120.8(4) . . ?
C30' C27 C29' 114.4(16) . . ?
C29 C27 C28 113.1(7) . . ?
C30' C27 C20 112.4(10) . . ?
C29 C27 C20 110.1(6) . . ?
C29' C27 C20 107.0(11) . . ?
C28 C27 C20 110.5(4) . . ?
C30' C27 C28' 106.1(13) . . ?
C29' C27 C28' 107.1(14) . . ?
C20 C27 C28' 109.7(9) . . ?
C29 C27 C30 107.8(6) . . ?
C28 C27 C30 104.2(6) . . ?
C20 C27 C30 110.9(5) . . ?
C27 C28 H28A 109.5 . . ?
C27 C28 H28B 109.5 . . ?
H28A C28 H28B 109.5 . . ?
C27 C28 H28C 109.5 . . ?
H28A C28 H28C 109.5 . . ?
H28B C28 H28C 109.5 . . ?
C27 C29 H29A 109.5 . . ?
C27 C29 H29B 109.5 . . ?
H29A C29 H29B 109.5 . . ?
C27 C29 H29C 109.5 . . ?
H29A C29 H29C 109.5 . . ?
H29B C29 H29C 109.5 . . ?
C27 C30 H30A 109.5 . . ?
C27 C30 H30B 109.5 . . ?
H30A C30 H30B 109.5 . . ?
C27 C30 H30C 109.5 . . ?
H30A C30 H30C 109.5 . . ?
H30B C30 H30C 109.5 . . ?
C27 C28' H28D 109.5 . . ?
C27 C28' H28E 109.5 . . ?
H28D C28' H28E 109.5 . . ?
C27 C28' H28F 109.5 . . ?
H28D C28' H28F 109.5 . . ?
H28E C28' H28F 109.5 . . ?
C27 C29' H29D 109.5 . . ?
C27 C29' H29E 109.5 . . ?
H29D C29' H29E 109.5 . . ?
C27 C29' H29F 109.5 . . ?
H29D C29' H29F 109.5 . . ?
H29E C29' H29F 109.5 . . ?
C27 C30' H30D 109.5 . . ?
C27 C30' H30E 109.5 . . ?
H30D C30' H30E 109.5 . . ?
C27 C30' H30F 109.5 . . ?
H30D C30' H30F 109.5 . . ?
H30E C30' H30F 109.5 . . ?
C17 O1 Au1 109.5(2) . . ?
C22 O2 Au1 108.7(2) . . ?
C1 P1 C11 108.4(2) . . ?
C1 P1 C14 112.0(2) . . ?
C11 P1 C14 109.7(2) . . ?
C1 P1 Au1 102.86(16) . . ?
C11 P1 Au1 115.57(15) . . ?
C14 P1 Au1 108.13(17) . . ?
C32 C31 H31A 109.5 . . ?
C32 C31 H31B 109.5 . . ?
H31A C31 H31B 109.5 . . ?
C32 C31 H31C 109.5 . . ?
H31A C31 H31C 109.5 . . ?
H31B C31 H31C 109.5 . . ?
O3 C32 C31 124.1(13) . . ?
O3 C32 H32A 106.3 . . ?
C31 C32 H32A 106.3 . . ?
O3 C32 H32B 106.3 . . ?
C31 C32 H32B 106.3 . . ?
H32A C32 H32B 106.4 . . ?
C33 O3 C32 121.2(17) . . ?
O3 C33 C34 124.1(13) . . ?
O3 C33 H33A 106.3 . . ?
C34 C33 H33A 106.3 . . ?
O3 C33 H33B 106.3 . . ?
C34 C33 H33B 106.3 . . ?
H33A C33 H33B 106.4 . . ?
C33 C34 H34A 109.5 . . ?
C33 C34 H34B 109.5 . . ?
H34A C34 H34B 109.5 . . ?
C33 C34 H34C 109.5 . . ?
H34A C34 H34C 109.5 . . ?
H34B C34 H34C 109.5 . . ?

loop_
_geom_bond_atom_site_label_1
_geom_bond_atom_site_label_2
_geom_bond_distance
_geom_bond_site_symmetry_2
_geom_bond_publ_flag
Au1 C3 2.023(4) . ?
Au1 O1 2.028(3) . ?
Au1 O2 2.029(3) . ?
Au1 P1 2.2438(11) . ?
C1 C10 1.368(6) . ?
C1 C2 1.414(6) . ?
C1 P1 1.802(5) . ?
C2 C7 1.425(6) . ?
C2 C3 1.429(6) . ?
C3 C4 1.361(6) . ?
C4 C5 1.419(6) . ?
C4 H4 0.95 . ?
C5 C6 1.368(8) . ?
C5 H5 0.95 . ?
C6 C7 1.403(7) . ?
C6 H6 0.95 . ?
C7 C8 1.409(7) . ?
C8 C9 1.364(8) . ?
C8 H8 0.95 . ?
C9 C10 1.411(7) . ?
C9 H9 0.95 . ?
C10 H10 0.95 . ?
C11 C13 1.520(8) . ?
C11 C12 1.521(8) . ?
C11 P1 1.813(5) . ?
C11 H11 1 . ?
C12 H12A 0.98 . ?
C12 H12B 0.98 . ?
C12 H12C 0.98 . ?
C13 H13A 0.98 . ?
C13 H13B 0.98 . ?
C13 H13C 0.98 . ?
C14 C15 1.502(7) . ?
C14 C16 1.539(8) . ?
C14 P1 1.843(5) . ?
C14 H14 1 . ?
C15 H15A 0.98 . ?
C15 H15B 0.98 . ?
C15 H15C 0.98 . ?
C16 H16A 0.98 . ?
C16 H16B 0.98 . ?
C16 H16C 0.98 . ?
C17 O1 1.358(4) . ?
C17 C18 1.401(5) . ?
C17 C22 1.406(5) . ?
C18 C19 1.395(6) . ?
C18 C23 1.549(6) . ?
C19 C20 1.399(6) . ?
C19 H19 0.95 . ?
C21 C22 1.385(5) . ?
C21 C20 1.391(6) . ?
C21 H21 0.95 . ?
C22 O2 1.363(5) . ?
C23 C26 1.528(7) . ?
C23 C24 1.530(8) . ?
C23 C25 1.546(6) . ?
C24 H24A 0.98 . ?
C24 H24B 0.98 . ?
C24 H24C 0.98 . ?
C25 H25A 0.98 . ?
C25 H25B 0.98 . ?
C25 H25C 0.98 . ?
C26 H26A 0.98 . ?
C26 H26B 0.98 . ?
C26 H26C 0.98 . ?
C20 C27 1.534(6) . ?
C27 C30' 1.503(16) . ?
C27 C29 1.506(9) . ?
C27 C29' 1.517(15) . ?
C27 C28 1.527(8) . ?
C27 C28' 1.568(16) . ?
C27 C30 1.570(9) . ?
C28 H28A 0.98 . ?
C28 H28B 0.98 . ?
C28 H28C 0.98 . ?
C29 H29A 0.98 . ?
C29 H29B 0.98 . ?
C29 H29C 0.98 . ?
C30 H30A 0.98 . ?
C30 H30B 0.98 . ?
C30 H30C 0.98 . ?
C28' H28D 0.98 . ?
C28' H28E 0.98 . ?
C28' H28F 0.98 . ?
C29' H29D 0.98 . ?
C29' H29E 0.98 . ?
C29' H29F 0.98 . ?
C30' H30D 0.98 . ?
C30' H30E 0.98 . ?
C30' H30F 0.98 . ?
C31 C32 1.505(9) . ?
C31 H31A 0.98 . ?
C31 H31B 0.98 . ?
C31 H31C 0.98 . ?
C32 O3 1.320(9) . ?
C32 H32A 0.99 . ?
C32 H32B 0.99 . ?
O3 C33 1.320(9) . ?
C33 C34 1.505(9) . ?
C33 H33A 0.99 . ?
C33 H33B 0.99 . ?
C34 H34A 0.98 . ?
C34 H34B 0.98 . ?
C34 H34C 0.98 . ?
